data_1505876
loop_
_publ_author_name
'Tomooka, Katsuhiko'
'Suzuki, Masaki'
'Shimada, Maki'
'Yanagitsuru, Syun-ichi'
'Uehara, Kazuhiro'

_publ_contact_author_email ktomooka@apc.titech.ac.jp
_publ_section_title
;
 Planar chiral cyclic amine and its derivatives: synthesis and
 stereochemical behavior.
;
_journal_issue 5
_journal_name_full 'Organic letters'
_journal_page_first 963
_journal_page_last 965
_journal_paper_doi 10.1021/ol053141k
_journal_volume 8
_journal_year 2006
_chemical_formula_moiety 'C17 H25 N O3 S'
_chemical_formula_sum 'C17 H25 N O3 S'
_chemical_formula_weight 323.44
_chemical_name_systematic
;
 ?
;
_space_group_IT_number 14
_symmetry_cell_setting monoclinic
_symmetry_space_group_name_Hall '-P 2yn'
_symmetry_space_group_name_H-M 'P 1 21/n 1'
_atom_sites_solution_hydrogens geom
_atom_sites_solution_primary direct
_atom_sites_solution_secondary difmap
_audit_creation_method SHELXL-97
_cell_angle_alpha 90.00
_cell_angle_beta 97.0890(10)
_cell_angle_gamma 90.00
_cell_formula_units_Z 4
_cell_length_a 5.65630(10)
_cell_length_b 16.0226(5)
_cell_length_c 18.3994(7)
_cell_measurement_reflns_used 25
_cell_measurement_temperature 253(2)
_cell_measurement_theta_max 18
_cell_measurement_theta_min 12
_cell_volume 1654.77(9)
_computing_molecular_graphics 'ORTEX (P.McArdle, 1995)'
_computing_publication_material 'SHELXL-97/2 (Sheldrick,1997)'
_computing_structure_refinement 'SHELXL-97 (Sheldrick, 1997)'
_computing_structure_solution 'SHELXS-97 (Sheldrick, 1990)'
_diffrn_ambient_temperature 253(2)
_diffrn_measured_fraction_theta_full 0.967
_diffrn_measured_fraction_theta_max 0.967
_diffrn_measurement_device_type '4-circle diffractometer'
_diffrn_measurement_method 'scintillation counter'
_diffrn_radiation_monochromator graphite
_diffrn_radiation_source 'fine-focus sealed tube'
_diffrn_radiation_type MoK\a
_diffrn_radiation_wavelength 0.71069
_diffrn_reflns_av_R_equivalents 0.0000
_diffrn_reflns_av_sigmaI/netI 0.0799
_diffrn_reflns_limit_h_max 7
_diffrn_reflns_limit_h_min 0
_diffrn_reflns_limit_k_max 20
_diffrn_reflns_limit_k_min 0
_diffrn_reflns_limit_l_max 23
_diffrn_reflns_limit_l_min -23
_diffrn_reflns_number 3672
_diffrn_reflns_theta_full 27.48
_diffrn_reflns_theta_max 27.48
_diffrn_reflns_theta_min 1.69
_exptl_absorpt_coefficient_mu 0.208
_exptl_absorpt_correction_type none
_exptl_crystal_colour Colourless
_exptl_crystal_density_diffrn 1.298
_exptl_crystal_density_method 'not measured'
_exptl_crystal_description Parallelepiped
_exptl_crystal_F_000 696
_exptl_crystal_size_max 0.80
_exptl_crystal_size_mid 0.10
_exptl_crystal_size_min 0.10
_refine_diff_density_max 0.528
_refine_diff_density_min -0.326
_refine_diff_density_rms 0.069
_refine_ls_extinction_method none
_refine_ls_goodness_of_fit_ref 1.320
_refine_ls_hydrogen_treatment mixed
_refine_ls_matrix_type full
_refine_ls_number_parameters 202
_refine_ls_number_reflns 3672
_refine_ls_number_restraints 0
_refine_ls_restrained_S_all 1.320
_refine_ls_R_factor_all 0.1438
_refine_ls_R_factor_gt 0.1074
_refine_ls_shift/su_max 0.000
_refine_ls_shift/su_mean 0.000
_refine_ls_structure_factor_coef Fsqd
_refine_ls_weighting_details 'calc w=1/[\s^2^(Fo^2^)+(0.0469P)^2^+2.7771P] where P=(Fo^2^+2Fc^2^)/3'
_refine_ls_weighting_scheme calc
_refine_ls_wR_factor_gt 0.1903
_refine_ls_wR_factor_ref 0.2034
_reflns_number_gt 2920
_reflns_number_total 3672
_reflns_threshold_expression >2sigma(I)
_cod_data_source_file ol053141ksi20051227_104839.cif
_cod_data_source_block g
_cod_depositor_comments
;
The following automatic conversions were performed:
'_atom_site_symetry_multiplicity' tag replaced with
'_atom_site_symmetry_multiplicity'.

Automatic conversion script
Id: cif_correct_tags 1440 2010-10-19 06:21:57Z saulius 

The following automatic conversions were performed:

'_symmetry_cell_setting' value 'Monoclinic' changed to 'monoclinic'
according to /home/saulius/struct/CIF-dictionaries/cif_core.dic
dictionary named 'cif_core.dic' version 2.4.1 from
2010-06-29.

'_exptl_absorpt_correction_type' value 'None' changed to
'none' according to
/home/saulius/struct/CIF-dictionaries/cif_core.dic dictionary named
'cif_core.dic' version 2.4.1 from 2010-06-29.

Automatic conversion script
Id: cif_fix_values 1715 2011-07-08 13:25:40Z adriana 

The following automatic conversions were performed:
data name '_publ_contact_e-mail' replaced with
'_publ_contact_author_email' as specified in the replacement file
'/home/antanas/src/cod-tools/trunk/data/replacement-values/replacement_tags.lst'.

Automatic conversion script
Id: cif_correct_tags 4998 2017-03-02 13:24:31Z antanas 
;
_cod_original_sg_symbol_H-M P21/n
_cod_database_code 1505876

loop_
_symmetry_equiv_pos_as_xyz
'x, y, z'
'-x+1/2, y+1/2, -z+1/2'
'-x, -y, -z'
'x-1/2, -y-1/2, z-1/2'

loop_
_atom_site_label
_atom_site_type_symbol
_atom_site_fract_x
_atom_site_fract_y
_atom_site_fract_z
_atom_site_U_iso_or_equiv
_atom_site_adp_type
_atom_site_occupancy
_atom_site_symmetry_multiplicity
_atom_site_calc_flag
_atom_site_refinement_flags
S1 S 0.04484(17) 0.14614(7) 0.43039(6) 0.0243(3) Uani 1 1 d .
O3 O 0.2153(5) 0.0924(2) 0.47112(18) 0.0377(8) Uani 1 1 d .
O2 O 0.1276(6) 0.2155(2) 0.39164(18) 0.0395(8) Uani 1 1 d .
O1 O -0.0242(10) 0.4384(3) 0.5538(2) 0.0805(16) Uani 1 1 d .
H1 H -0.0364 0.4571 0.5120 0.121 Uiso 1 1 calc R
N1 N -0.1265(6) 0.1825(2) 0.48716(18) 0.0226(8) Uani 1 1 d .
C14 C -0.3965(8) -0.0155(3) 0.2594(2) 0.0301(10) Uani 1 1 d .
C1 C -0.3034(7) 0.2459(3) 0.4590(2) 0.0290(10) Uani 1 1 d .
H1A H -0.4490 0.2357 0.4805 0.035 Uiso 1 1 calc R
H1B H -0.3395 0.2384 0.4065 0.035 Uiso 1 1 calc R
C15 C -0.4643(8) -0.0055(3) 0.3288(3) 0.0332(11) Uani 1 1 d .
H15 H -0.6008 -0.0321 0.3404 0.040 Uiso 1 1 calc R
C13 C -0.1945(8) 0.0265(3) 0.2438(3) 0.0373(11) Uani 1 1 d .
H13 H -0.1467 0.0209 0.1974 0.045 Uiso 1 1 calc R
C7 C -0.0656(8) 0.1602(3) 0.6236(2) 0.0302(10) Uani 1 1 d .
H7 H 0.0778 0.1355 0.6424 0.036 Uiso 1 1 calc R
C16 C -0.3338(7) 0.0432(3) 0.3811(2) 0.0305(10) Uani 1 1 d .
H16 H -0.3805 0.0483 0.4276 0.037 Uiso 1 1 calc R
C12 C -0.0627(8) 0.0760(3) 0.2945(2) 0.0323(11) Uani 1 1 d .
H12 H 0.0719 0.1036 0.2826 0.039 Uiso 1 1 calc R
C2 C -0.2306(9) 0.3360(3) 0.4737(3) 0.0372(11) Uani 1 1 d .
H2 H -0.1008 0.3471 0.4443 0.045 Uiso 1 1 calc R
C11 C -0.1328(7) 0.0843(3) 0.3638(2) 0.0215(8) Uani 1 1 d .
C17 C -0.5399(10) -0.0710(3) 0.2040(3) 0.0466(14) Uani 1 1 d .
H17A H -0.663(4) -0.0929(8) 0.2240(7) 0.070 Uiso 1 1 calc R
H17B H -0.447(3) -0.1122(14) 0.1908(5) 0.070 Uiso 1 1 calc R
H17C H -0.595(2) -0.0409(10) 0.1645(13) 0.070 Uiso 1 1 calc R
C8 C -0.1797(8) 0.1290(3) 0.5502(2) 0.0276(10) Uani 1 1 d .
H8A H -0.1244 0.0727 0.5429 0.033 Uiso 1 1 calc R
H8B H -0.3509 0.1266 0.5507 0.033 Uiso 1 1 calc R
C6 C -0.1491(8) 0.2193(3) 0.6640(2) 0.0308(10) Uani 1 1 d .
C10 C -0.0147(11) 0.2452(4) 0.7367(3) 0.0564(18) Uani 1 1 d .
H10A H -0.085(3) 0.2805(15) 0.7539(8) 0.085 Uiso 1 1 calc R
H10B H 0.111(5) 0.2615(8) 0.7306(4) 0.085 Uiso 1 1 calc R
H10C H -0.0014(12) 0.2069(16) 0.7631(11) 0.085 Uiso 1 1 calc R
C3 C -0.1337(10) 0.3571(3) 0.5530(3) 0.0405(12) Uani 1 1 d .
H3 H -0.0074 0.3168 0.5686 0.049 Uiso 1 1 calc R
C4 C -0.3070(11) 0.3562(3) 0.6107(3) 0.0478(13) Uani 1 1 d .
H4A H -0.4539 0.3832 0.5902 0.057 Uiso 1 1 calc R
H4B H -0.2391 0.3892 0.6523 0.057 Uiso 1 1 calc R
C5 C -0.3680(9) 0.2688(3) 0.6384(3) 0.0398(12) Uani 1 1 d .
H5A H -0.4633 0.2748 0.6785 0.048 Uiso 1 1 calc R
H5B H -0.4623 0.2388 0.5992 0.048 Uiso 1 1 calc R
C9 C -0.4395(11) 0.3921(4) 0.4422(3) 0.0564(16) Uani 1 1 d .
H9A H -0.3965(18) 0.450(2) 0.4503(4) 0.085 Uiso 1 1 calc R
H9B H -0.577(5) 0.3797(5) 0.4661(9) 0.085 Uiso 1 1 calc R
H9C H -0.4755(17) 0.3821(5) 0.3907(18) 0.085 Uiso 1 1 calc R

loop_
_atom_site_aniso_label
_atom_site_aniso_U_11
_atom_site_aniso_U_22
_atom_site_aniso_U_33
_atom_site_aniso_U_23
_atom_site_aniso_U_13
_atom_site_aniso_U_12
S1 0.0211(4) 0.0293(6) 0.0226(5) -0.0041(5) 0.0024(4) -0.0034(5)
O3 0.0313(16) 0.047(2) 0.0336(18) -0.0055(16) -0.0018(14) 0.0105(15)
O2 0.0380(17) 0.045(2) 0.0364(19) -0.0016(16) 0.0091(15) -0.0173(16)
O1 0.137(5) 0.049(3) 0.055(3) 0.004(2) 0.012(3) -0.031(3)
N1 0.0264(17) 0.0216(18) 0.0195(17) -0.0020(14) 0.0011(14) 0.0008(14)
C14 0.036(2) 0.028(2) 0.025(2) -0.0008(19) -0.0028(19) 0.002(2)
C1 0.028(2) 0.030(2) 0.027(2) 0.0004(19) -0.0053(17) 0.0060(19)
C15 0.030(2) 0.035(3) 0.035(3) -0.002(2) 0.0058(19) -0.008(2)
C13 0.045(3) 0.044(3) 0.025(2) -0.002(2) 0.009(2) -0.006(2)
C7 0.036(2) 0.025(2) 0.029(2) 0.0072(19) 0.0004(18) -0.0027(19)
C16 0.030(2) 0.041(3) 0.022(2) -0.005(2) 0.0076(18) -0.006(2)
C12 0.030(2) 0.039(3) 0.030(2) 0.002(2) 0.0104(19) -0.007(2)
C2 0.051(3) 0.028(3) 0.032(3) 0.001(2) 0.003(2) 0.005(2)
C11 0.0216(18) 0.027(2) 0.0159(19) -0.0036(17) 0.0014(15) 0.0012(17)
C17 0.057(3) 0.042(3) 0.038(3) -0.009(2) -0.004(2) -0.010(3)
C8 0.031(2) 0.022(2) 0.030(2) 0.0007(18) 0.0065(18) 0.0001(17)
C6 0.040(2) 0.031(2) 0.023(2) 0.0049(19) 0.0083(19) -0.009(2)
C10 0.075(4) 0.066(4) 0.027(3) -0.008(3) 0.002(3) -0.022(3)
C3 0.062(3) 0.025(2) 0.034(3) 0.004(2) 0.003(2) -0.006(2)
C4 0.072(4) 0.031(3) 0.042(3) -0.005(3) 0.015(3) 0.013(3)
C5 0.043(3) 0.043(3) 0.037(3) -0.009(2) 0.017(2) 0.001(2)
C9 0.075(4) 0.041(3) 0.049(4) 0.007(3) -0.008(3) 0.020(3)

loop_
_atom_type_symbol
_atom_type_description
_atom_type_scat_dispersion_real
_atom_type_scat_dispersion_imag
_atom_type_scat_source
C C 0.0033 0.0016 'International Tables Vol C Tables 4.2.6.8 and 6.1.1.4'
H H 0.0000 0.0000 'International Tables Vol C Tables 4.2.6.8 and 6.1.1.4'
N N 0.0061 0.0033 'International Tables Vol C Tables 4.2.6.8 and 6.1.1.4'
O O 0.0106 0.0060 'International Tables Vol C Tables 4.2.6.8 and 6.1.1.4'
S S 0.1246 0.1234 'International Tables Vol C Tables 4.2.6.8 and 6.1.1.4'

loop_
_geom_angle_atom_site_label_1
_geom_angle_atom_site_label_2
_geom_angle_atom_site_label_3
_geom_angle
O2 S1 O3 119.2(2)
O2 S1 N1 107.5(2)
O3 S1 N1 107.26(18)
O2 S1 C11 106.26(19)
O3 S1 C11 108.1(2)
N1 S1 C11 108.16(17)
C1 N1 C8 118.2(3)
C1 N1 S1 117.1(3)
C8 N1 S1 119.1(3)
C13 C14 C15 117.6(4)
C13 C14 C17 122.3(4)
C15 C14 C17 120.1(4)
N1 C1 C2 115.8(4)
C16 C15 C14 121.5(4)
C12 C13 C14 122.1(4)
C6 C7 C8 126.6(4)
C15 C16 C11 119.6(4)
C13 C12 C11 119.2(4)
C1 C2 C3 115.9(4)
C1 C2 C9 108.1(4)
C3 C2 C9 113.4(4)
C16 C11 C12 120.0(4)
C16 C11 S1 121.0(3)
C12 C11 S1 118.9(3)
N1 C8 C7 113.4(3)
C7 C6 C5 122.7(4)
C7 C6 C10 121.1(5)
C5 C6 C10 116.0(4)
O1 C3 C2 108.2(4)
O1 C3 C4 108.2(4)
C2 C3 C4 118.3(5)
C3 C4 C5 115.2(4)
C6 C5 C4 112.0(4)

loop_
_geom_bond_atom_site_label_1
_geom_bond_atom_site_label_2
_geom_bond_distance
S1 O2 1.430(3)
S1 O3 1.434(3)
S1 N1 1.619(3)
S1 C11 1.785(4)
O1 C3 1.441(6)
N1 C1 1.474(5)
N1 C8 1.503(5)
C14 C13 1.386(6)
C14 C15 1.388(6)
C14 C17 1.511(6)
C1 C2 1.517(6)
C15 C16 1.378(6)
C13 C12 1.373(6)
C7 C6 1.326(6)
C7 C8 1.508(6)
C16 C11 1.385(6)
C12 C11 1.387(6)
C2 C3 1.531(7)
C2 C9 1.539(7)
C6 C5 1.497(7)
C6 C10 1.512(7)
C3 C4 1.532(7)
C4 C5 1.544(7)

loop_
_geom_torsion_atom_site_label_1
_geom_torsion_atom_site_label_2
_geom_torsion_atom_site_label_3
_geom_torsion_atom_site_label_4
_geom_torsion
O2 S1 N1 C1 45.2(3)
O3 S1 N1 C1 174.5(3)
C11 S1 N1 C1 -69.1(3)
O2 S1 N1 C8 -161.7(3)
O3 S1 N1 C8 -32.4(3)
C11 S1 N1 C8 84.0(3)
C8 N1 C1 C2 110.4(4)
S1 N1 C1 C2 -96.3(4)
C13 C14 C15 C16 -1.2(7)
C17 C14 C15 C16 178.4(5)
C15 C14 C13 C12 0.5(7)
C17 C14 C13 C12 -179.1(5)
C14 C15 C16 C11 1.2(7)
C14 C13 C12 C11 0.2(8)
N1 C1 C2 C3 -50.0(6)
N1 C1 C2 C9 -178.5(4)
C15 C16 C11 C12 -0.5(7)
C15 C16 C11 S1 -178.7(4)
C13 C12 C11 C16 -0.2(7)
C13 C12 C11 S1 178.0(4)
O2 S1 C11 C16 -144.4(4)
O3 S1 C11 C16 86.6(4)
N1 S1 C11 C16 -29.2(4)
O2 S1 C11 C12 37.5(4)
O3 S1 C11 C12 -91.5(4)
N1 S1 C11 C12 152.6(3)
C1 N1 C8 C7 -96.8(4)
S1 N1 C8 C7 110.4(4)
C6 C7 C8 N1 82.8(5)
C8 C7 C6 C5 -4.6(7)
C8 C7 C6 C10 -179.5(4)
C1 C2 C3 O1 167.0(4)
C9 C2 C3 O1 -67.2(6)
C1 C2 C3 C4 -69.6(6)
C9 C2 C3 C4 56.2(6)
O1 C3 C4 C5 -157.9(5)
C2 C3 C4 C5 78.7(6)
C7 C6 C5 C4 -101.1(5)
C10 C6 C5 C4 74.0(5)
C3 C4 C5 C6 52.4(6)
